data_7131385
loop_
_publ_author_name
'Rajbongshi, Trishna'
'Sarmah, Kashyap Kumar'
'Das, Susobhan'
'Deka, Poonam'
'Saha, Arijit'
'Saha, Binoy K.'
'Puschmann, Horst'
'Reddy, C. Malla'
'Thakuria, Ranjit'

_publ_section_title
;
 Non-stoichiometric carbamazepine cocrystal hydrates of
 3,4-/3,5-dihydroxybenzoic acids: coformer-water exchange.
;
_journal_issue 26
_journal_name_full 'Chemical communications (Cambridge, England)'
_journal_page_first 3902
_journal_page_last 3905
_journal_paper_doi 10.1039/d2cc06860e
_journal_volume 59
_journal_year 2023
_chemical_formula_moiety '0.5(C15 H12 N2 O), 0.1(C7 H3 O4), 0.4(H2 O)'
_chemical_formula_sum 'C8.2 H7.1 N O1.3'
_chemical_formula_weight 140.45
_chemical_name_systematic 'Carbamazapine-35dihydroxybenzoic acid hydrate cocrystal'
_space_group_crystal_system monoclinic
_space_group_IT_number 15
_space_group_name_Hall '-I 2ya'
_space_group_name_H-M_alt 'I 1 2/a 1'
_atom_sites_solution_hydrogens mixed
_audit_creation_date 2022-05-10
_audit_creation_method
;
Olex2 1.5-dev
(compiled 2022.05.04 svn.r4f934e98 for OlexSys, GUI svn.r6264)
;
_audit_update_record
;
2022-12-10 deposited with the CCDC.	2023-03-06 downloaded from the CCDC.
;
_cell_angle_alpha 90
_cell_angle_beta 103.5459(9)
_cell_angle_gamma 90
_cell_formula_units_Z 16
_cell_length_a 21.29468(18)
_cell_length_b 5.12107(5)
_cell_length_c 26.6635(2)
_cell_measurement_reflns_used 13629
_cell_measurement_temperature 293(2)
_cell_measurement_theta_max 68.127
_cell_measurement_theta_min 3.410
_cell_volume 2826.81(4)
_computing_molecular_graphics 'Olex2 1.5-dev (Dolomanov et al., 2009)'
_computing_publication_material 'Olex2 1.5-dev (Dolomanov et al., 2009)'
_computing_structure_refinement 'SHELXL 2018/3 (Sheldrick, 2015)'
_computing_structure_solution 'SHELXT 2014/5 (Sheldrick, 2014)'
_diffrn_ambient_temperature 293(2)
_diffrn_measured_fraction_theta_full 0.998
_diffrn_measured_fraction_theta_max 0.994
_diffrn_measurement_device_type Xcalibur
_diffrn_radiation_type CuK\a
_diffrn_radiation_wavelength 1.54184
_diffrn_reflns_av_R_equivalents 0.0149
_diffrn_reflns_av_unetI/netI 0.0094
_diffrn_reflns_Laue_measured_fraction_full 0.998
_diffrn_reflns_Laue_measured_fraction_max 0.994
_diffrn_reflns_limit_h_max 25
_diffrn_reflns_limit_h_min -25
_diffrn_reflns_limit_k_max 6
_diffrn_reflns_limit_k_min -6
_diffrn_reflns_limit_l_max 30
_diffrn_reflns_limit_l_min -31
_diffrn_reflns_number 13629
_diffrn_reflns_point_group_measured_fraction_full 0.998
_diffrn_reflns_point_group_measured_fraction_max 0.994
_diffrn_reflns_theta_full 67.684
_diffrn_reflns_theta_max 68.127
_diffrn_reflns_theta_min 3.410
_exptl_absorpt_coefficient_mu 0.741
_exptl_absorpt_correction_T_max 0.881
_exptl_absorpt_correction_T_min 0.844
_exptl_absorpt_correction_type multi-scan
_exptl_absorpt_process_details Olex2
_exptl_crystal_colour colorless
_exptl_crystal_density_diffrn 1.320
_exptl_crystal_description block
_exptl_crystal_F_000 1179
_exptl_crystal_recrystallization_method 'Re-crystallisation from solvent: Acetonitrile'
_exptl_crystal_size_max 0.24
_exptl_crystal_size_mid 0.19
_exptl_crystal_size_min 0.17
_refine_diff_density_max 0.248
_refine_diff_density_min -0.199
_refine_diff_density_rms 0.035
_refine_ls_extinction_coef 0.00119(16)
_refine_ls_extinction_expression Fc^*^=kFc[1+0.001xFc^2^\l^3^/sin(2\q)]^-1/4^
_refine_ls_extinction_method 'SHELXL-2018/3 (Sheldrick 2018)'
_refine_ls_goodness_of_fit_ref 1.091
_refine_ls_hydrogen_treatment constr
_refine_ls_matrix_type full
_refine_ls_number_parameters 276
_refine_ls_number_reflns 2561
_refine_ls_number_restraints 168
_refine_ls_restrained_S_all 1.092
_refine_ls_R_factor_all 0.0495
_refine_ls_R_factor_gt 0.0471
_refine_ls_shift/su_max 0.001
_refine_ls_shift/su_mean 0.000
_refine_ls_structure_factor_coef Fsqd
_refine_ls_weighting_details 'w=1/[\s^2^(Fo^2^)+(0.0633P)^2^+1.5303P] where P=(Fo^2^+2Fc^2^)/3'
_refine_ls_weighting_scheme calc
_refine_ls_wR_factor_gt 0.1299
_refine_ls_wR_factor_ref 0.1324
_reflns_Friedel_coverage 0.000
_reflns_number_gt 2359
_reflns_number_total 2561
_reflns_threshold_expression 'I > 2\s(I)'
_cod_data_source_file d2cc06860e2.cif
_cod_data_source_block cbz_35dhba
_cod_depositor_comments 'Adding full bibliography for 7131382--7131385.cif.'
_cod_original_formula_sum 'C8.20 H7.10 N O1.30'
_cod_database_code 7131385
_shelx_shelxl_version_number 2018/3
_shelx_space_group_comment
;
The symmetry employed for this shelxl refinement is uniquely defined
by the following loop, which should always be used as a source of
symmetry information in preference to the above space-group names.
They are only intended as comments.
;
_exptl_absorpt_special_details 'Sheldrick,G.M.,2015,University of gottingen'
_olex2_refinement_description
;
1. Fixed Uiso
 At 1.2 times of:
  All C(H) groups, All N(H,H) groups
 At 1.5 times of:
  All O(H,H) groups
2. Restrained distances
 C1-C10 = C10-C12 = C12-C11 = C11-C6 = C6-C4 = C4-C1
 1.39 with sigma of 0.01
 O3-C17
 1.3 with sigma of 0.001
 C3-C7 = C7-C13 = C13-C15 = C15-C14 = C14-C5 = C5-C3
 1.39 with sigma of 0.01
 O20-C17
 1.3 with sigma of 0.001
 O20-O3
 2.3 with sigma of 0.02
 C19-C20 = C20-C16 = C16-C18
 1.39 with sigma of 0.01
 C18-C17
 1.45 with sigma of 0.001
 O20-C17 \\sim O3-C17
 with sigma of 0.01
 O20-C18 \\sim C18-O3
 with sigma of 0.01
 C1-C12 \\sim C10-C11 \\sim C12-C6 \\sim C11-C4 \\sim C6-C1 \\sim C4-C10
 with sigma of 0.02
 C3-C13 \\sim C7-C15 \\sim C13-C14 \\sim C15-C5 \\sim C14-C3 \\sim C5-C7
 with sigma of 0.02
 C19-C16 \\sim C20-C18
 with sigma of 0.02
 C16-O2 \\sim O2-C19
 with sigma of 0.001
 C16-C17 \\sim C17-C1A
 with sigma of 0.001
3. Restrained planarity
 C18, C16, C17, C20, O3, O20, O2, C19
 with sigma of 0.01
 C18, C19, C20, C16
 with sigma of 0.1
 C1, C10, C12, C11, C6, C4
 with sigma of 0.1
 C3, C7, C13, C15, C14, C5
 with sigma of 0.1
4. Uiso/Uaniso restraints and constraints
Uanis(C19) \\sim Ueq: with sigma of 0.01 and sigma for terminal atoms of 0.02
Uanis(C17) \\sim Ueq, Uanis(O3) \\sim Ueq, Uanis(O20) \\sim Ueq: with sigma of
0.001 and sigma for terminal atoms of 0.002
5. Rigid body (RIGU) restrains
 C18, C16, C17, C20, O3, O20, O2, C19
 with sigma for 1-2 distances of 0.001 and sigma for 1-3 distances of 0.001
 C18, C16, C17, C1A, H16, C20, O3, O20, C1B, O2, C19, O4
 with sigma for 1-2 distances of 0.001 and sigma for 1-3 distances of 0.001
6. Others
 Fixed Sof: C18(0.2) C16(0.2) H16(0.2) C20(0.2) O2(0.2) C19(0.2) H19(0.2)
 C17(0.2) O3(0.2) O20(0.2) O5(0.6) H5A(0.6) H5B(0.6) C1A(0.2) H1A(0.2) C1B(0.2)
 O4(0.2) O8(0.2) H8A(0.2) H8B(0.2)
7.a Riding coordinates:
 O5(H5A,H5B), O8(H8A,H8B)
7.b Aromatic/amide H refined with riding coordinates:
 C6(H6), C7(H7), C8(H8), C9(H9), C10(H10), C11(H11), C12(H12), C13(H13),
 C14(H14), C15(H15), C16(H16), C19(H19), C1A(H1A)
7.c X=CH2 refined with riding coordinates:
 N2(H2A,H2B)
;
_olex2_submission_special_instructions 'No special instructions were received'

loop_
_space_group_symop_operation_xyz
'x, y, z'
'-x+1/2, y, -z'
'x+1/2, y+1/2, z+1/2'
'-x+1, y+1/2, -z+1/2'
'-x, -y, -z'
'x-1/2, -y, z'
'-x+1/2, -y+1/2, -z+1/2'
'x, -y+1/2, z+1/2'

loop_
_atom_site_label
_atom_site_type_symbol
_atom_site_fract_x
_atom_site_fract_y
_atom_site_fract_z
_atom_site_U_iso_or_equiv
_atom_site_adp_type
_atom_site_occupancy
_atom_site_site_symmetry_order
_atom_site_calc_flag
_atom_site_refinement_flags_posn
_atom_site_refinement_flags_adp
_atom_site_refinement_flags_occupancy
_atom_site_disorder_assembly
_atom_site_disorder_group
O1 O 0.55713(6) 0.8247(3) 0.55312(5) 0.0819(5) Uani 1 1 d . . . . .
N N 0.50564(6) 0.5924(3) 0.60362(5) 0.0516(3) Uani 1 1 d . . . . .
N2 N 0.44932(7) 0.7766(3) 0.52705(5) 0.0667(4) Uani 1 1 d . . . . .
H2A H 0.447774 0.865966 0.499485 0.080 Uiso 1 1 calc R U . . .
H2B H 0.414445 0.712997 0.533101 0.080 Uiso 1 1 calc R U . . .
C1 C 0.56493(7) 0.5525(3) 0.64137(6) 0.0517(4) Uani 1 1 d D . . . .
C2 C 0.50594(8) 0.7364(3) 0.56050(6) 0.0557(4) Uani 1 1 d . . . . .
C3 C 0.44655(7) 0.5299(3) 0.61809(6) 0.0534(4) Uani 1 1 d D . . . .
C4 C 0.57884(8) 0.7049(3) 0.68565(6) 0.0554(4) Uani 1 1 d D . . . .
C5 C 0.42787(8) 0.6789(4) 0.65578(6) 0.0625(5) Uani 1 1 d D . . . .
C6 C 0.63942(9) 0.6706(4) 0.71951(7) 0.0705(5) Uani 1 1 d D . . . .
H6 H 0.650613 0.773620 0.748983 0.085 Uiso 1 1 calc R U . . .
C7 C 0.40800(8) 0.3308(4) 0.59282(8) 0.0685(5) Uani 1 1 d D . . . .
H7 H 0.421913 0.229503 0.568564 0.082 Uiso 1 1 calc R U . . .
C8 C 0.46875(10) 0.8800(4) 0.68557(7) 0.0753(6) Uani 1 1 d . . . . .
H8 H 0.447281 1.017224 0.697171 0.090 Uiso 1 1 calc R U . . .
C9 C 0.53325(10) 0.8917(4) 0.69828(7) 0.0707(5) Uani 1 1 d . . . . .
H9 H 0.551178 1.036283 0.717478 0.085 Uiso 1 1 calc R U . . .
C10 C 0.60791(8) 0.3655(4) 0.63255(9) 0.0730(6) Uani 1 1 d D . . . .
H10 H 0.597100 0.260897 0.603287 0.088 Uiso 1 1 calc R U . . .
C11 C 0.68256(9) 0.4887(4) 0.71022(9) 0.0768(6) Uani 1 1 d D . . . .
H11 H 0.722567 0.470252 0.733164 0.092 Uiso 1 1 calc R U . . .
C12 C 0.66673(9) 0.3336(4) 0.66697(10) 0.0836(7) Uani 1 1 d D . . . .
H12 H 0.695588 0.207648 0.660994 0.100 Uiso 1 1 calc R U . . .
C13 C 0.34855(9) 0.2824(5) 0.60369(10) 0.0867(7) Uani 1 1 d D . . . .
H13 H 0.322721 0.147206 0.587002 0.104 Uiso 1 1 calc R U . . .
C14 C 0.36681(10) 0.6259(6) 0.66467(8) 0.0893(8) Uani 1 1 d D . . . .
H14 H 0.352355 0.725342 0.688904 0.107 Uiso 1 1 calc R U . . .
C15 C 0.32785(10) 0.4335(6) 0.63899(10) 0.0978(9) Uani 1 1 d D . . . .
H15 H 0.287337 0.405074 0.645455 0.117 Uiso 1 1 calc R U . . .
C18 C 0.7522(4) 1.0024(9) 0.5060(3) 0.0440(13) Uani 0.2 1 d D . P A -1
C16 C 0.7058(5) 0.8546(13) 0.5234(3) 0.045(3) Uani 0.2 1 d D . P A -1
H16 H 0.674495 0.939206 0.536591 0.054 Uiso 0.2 1 calc R U P A -1
C20 C 0.7063(5) 0.5858(17) 0.5212(4) 0.0400(18) Uani 0.2 1 d D . P A -1
O2 O 0.6631(6) 0.448(2) 0.5378(5) 0.058(2) Uani 0.2 1 d D . P A -1
C19 C 0.7532(5) 0.4597(13) 0.5018(6) 0.0542(13) Uani 0.2 1 d D U P A -1
H19 H 0.758670 0.279750 0.504936 0.065 Uiso 0.2 1 calc R U P A -1
C17 C 0.7500(3) 1.2849(9) 0.50893(18) 0.0516(12) Uani 0.2 1 d D U P A -1
O3 O 0.7940(4) 1.4161(14) 0.4930(3) 0.0575(15) Uani 0.2 1 d D U P A -1
O20 O 0.7040(4) 1.3800(18) 0.5281(3) 0.0560(18) Uani 0.2 1 d D U P A -1
O5 O 0.68420(10) 0.8657(5) 0.56343(12) 0.0893(8) Uani 0.6 1 d . . P A 1
H5A H 0.646577 0.828787 0.567015 0.134 Uiso 0.6 1 d R U P A 1
H5B H 0.682397 1.027467 0.556045 0.134 Uiso 0.6 1 d R U P A 1
C1A C 0.7932(7) 0.883(2) 0.4788(5) 0.062(4) Uani 0.2 1 d D . P A -1
H1A H 0.819483 0.982371 0.462719 0.074 Uiso 0.2 1 calc R U P A -1
C1B C 0.7934(8) 0.615(3) 0.4766(7) 0.073(4) Uani 0.2 1 d . . P A -1
O4 O 0.8328(9) 0.461(3) 0.4539(6) 0.091(4) Uani 0.2 1 d . . P A -1
O8 O 0.6922(4) 1.3530(17) 0.5179(4) 0.051(2) Uiso 0.2 1 d . . P A 1
H8A H 0.716789 1.367028 0.497164 0.077 Uiso 0.2 1 d R U P A 1
H8B H 0.700999 1.485608 0.537484 0.077 Uiso 0.2 1 d R U P A 1

loop_
_atom_site_aniso_label
_atom_site_aniso_U_11
_atom_site_aniso_U_22
_atom_site_aniso_U_33
_atom_site_aniso_U_23
_atom_site_aniso_U_13
_atom_site_aniso_U_12
O1 0.0807(9) 0.1151(12) 0.0528(7) 0.0023(7) 0.0214(6) -0.0454(8)
N 0.0503(7) 0.0554(8) 0.0542(7) 0.0015(6) 0.0226(6) -0.0024(6)
N2 0.0714(9) 0.0778(10) 0.0518(8) 0.0073(7) 0.0161(7) -0.0154(8)
C1 0.0492(8) 0.0483(8) 0.0629(9) 0.0044(7) 0.0237(7) -0.0041(6)
C2 0.0700(10) 0.0577(9) 0.0450(8) -0.0113(7) 0.0250(7) -0.0164(8)
C3 0.0487(8) 0.0539(9) 0.0629(9) 0.0192(7) 0.0234(7) 0.0111(7)
C4 0.0638(9) 0.0546(9) 0.0502(8) 0.0110(7) 0.0184(7) 0.0051(7)
C5 0.0629(10) 0.0791(12) 0.0507(8) 0.0223(8) 0.0239(7) 0.0286(9)
C6 0.0726(11) 0.0799(12) 0.0576(9) 0.0090(9) 0.0127(8) 0.0034(10)
C7 0.0502(9) 0.0579(10) 0.1000(14) 0.0143(10) 0.0231(9) 0.0035(8)
C8 0.0882(13) 0.0886(14) 0.0515(9) 0.0043(9) 0.0213(9) 0.0416(11)
C9 0.0896(13) 0.0707(12) 0.0498(9) -0.0029(8) 0.0125(8) 0.0199(10)
C10 0.0503(9) 0.0635(11) 0.1106(15) -0.0206(11) 0.0299(9) -0.0044(8)
C11 0.0545(10) 0.0811(13) 0.0938(14) 0.0195(12) 0.0151(9) 0.0037(9)
C12 0.0500(10) 0.0681(12) 0.136(2) -0.0075(13) 0.0295(11) 0.0035(9)
C13 0.0493(10) 0.0881(15) 0.1217(18) 0.0441(14) 0.0177(11) 0.0011(10)
C14 0.0646(12) 0.144(2) 0.0686(12) 0.0350(14) 0.0333(10) 0.0416(14)
C15 0.0490(10) 0.154(2) 0.0967(16) 0.0586(17) 0.0303(11) 0.0229(14)
C18 0.036(2) 0.0550(16) 0.034(4) -0.001(3) -0.007(2) 0.001(2)
C16 0.032(5) 0.049(3) 0.050(8) -0.004(3) -0.001(5) 0.005(3)
C20 0.026(3) 0.050(3) 0.036(4) -0.004(3) -0.009(3) 0.005(2)
O2 0.042(3) 0.046(3) 0.087(7) 0.005(4) 0.020(3) 0.013(3)
C19 0.039(3) 0.062(3) 0.058(3) -0.005(5) 0.003(2) 0.012(4)
C17 0.0508(14) 0.0526(13) 0.0512(16) 0.0001(10) 0.0113(10) 0.0002(9)
O3 0.056(2) 0.056(2) 0.061(2) 0.0001(17) 0.0135(17) -0.0056(16)
O20 0.054(2) 0.058(2) 0.057(3) -0.0058(18) 0.0153(18) 0.0010(16)
O5 0.0507(11) 0.0662(14) 0.151(2) 0.0055(15) 0.0239(13) 0.0075(10)
C1A 0.048(7) 0.071(3) 0.067(10) -0.007(5) 0.015(8) 0.003(4)
C1B 0.071(8) 0.071(4) 0.088(10) -0.011(5) 0.041(8) 0.008(4)
O4 0.099(7) 0.111(7) 0.073(6) -0.006(5) 0.040(5) 0.042(6)

loop_
_atom_type_symbol
_atom_type_description
_atom_type_scat_dispersion_real
_atom_type_scat_dispersion_imag
_atom_type_scat_source
C C 0.0181 0.0091 'International Tables Vol C Tables 4.2.6.8 and 6.1.1.4'
H H 0.0000 0.0000 'International Tables Vol C Tables 4.2.6.8 and 6.1.1.4'
N N 0.0311 0.0180 'International Tables Vol C Tables 4.2.6.8 and 6.1.1.4'
O O 0.0492 0.0322 'International Tables Vol C Tables 4.2.6.8 and 6.1.1.4'

loop_
_geom_angle_atom_site_label_1
_geom_angle_atom_site_label_2
_geom_angle_atom_site_label_3
_geom_angle
_geom_angle_site_symmetry_1
_geom_angle_site_symmetry_3
_geom_angle_publ_flag
C1 N C3 117.58(12) . . ?
C2 N C1 119.38(13) . . ?
C2 N C3 121.54(13) . . ?
H2A N2 H2B 120.0 . . ?
C2 N2 H2A 120.0 . . ?
C2 N2 H2B 120.0 . . ?
C4 C1 N 119.63(14) . . ?
C10 C1 N 119.28(15) . . ?
C10 C1 C4 121.08(16) . . ?
O1 C2 N 120.57(16) . . ?
O1 C2 N2 121.86(15) . . ?
N2 C2 N 117.57(14) . . ?
C5 C3 N 119.23(16) . . ?
C7 C3 N 119.44(15) . . ?
C7 C3 C5 121.26(16) . . ?
C1 C4 C6 117.28(15) . . ?
C1 C4 C9 122.99(15) . . ?
C6 C4 C9 119.71(16) . . ?
C3 C5 C8 123.05(15) . . ?
C3 C5 C14 116.7(2) . . ?
C14 C5 C8 120.25(18) . . ?
C4 C6 H6 119.2 . . ?
C11 C6 C4 121.54(19) . . ?
C11 C6 H6 119.2 . . ?
C3 C7 H7 120.1 . . ?
C3 C7 C13 119.9(2) . . ?
C13 C7 H7 120.1 . . ?
C5 C8 H8 116.0 . . ?
C9 C8 C5 128.07(17) . . ?
C9 C8 H8 116.0 . . ?
C4 C9 H9 116.1 . . ?
C8 C9 C4 127.78(19) . . ?
C8 C9 H9 116.1 . . ?
C1 C10 H10 119.9 . . ?
C12 C10 C1 120.24(19) . . ?
C12 C10 H10 119.9 . . ?
C6 C11 H11 120.0 . . ?
C6 C11 C12 120.06(18) . . ?
C12 C11 H11 120.0 . . ?
C10 C12 H12 120.1 . . ?
C11 C12 C10 119.72(18) . . ?
C11 C12 H12 120.1 . . ?
C7 C13 H13 120.0 . . ?
C15 C13 C7 120.0(2) . . ?
C15 C13 H13 120.0 . . ?
C5 C14 H14 118.9 . . ?
C15 C14 C5 122.3(2) . . ?
C15 C14 H14 118.9 . . ?
C13 C15 H15 120.1 . . ?
C14 C15 C13 119.83(19) . . ?
C14 C15 H15 120.1 . . ?
C16 C18 C17 119.0(6) . . ?
C1A C18 C16 120.6(5) . . ?
C1A C18 C17 119.6(7) . . ?
C18 C16 H16 119.7 . . ?
C20 C16 C18 120.7(9) . . ?
C20 C16 H16 119.7 . . ?
O5 C16 C18 132.8(5) . . ?
O5 C16 H16 38.9 . . ?
O5 C16 C20 95.1(5) . . ?
C16 C20 C19 119.6(9) . . ?
O2 C20 C16 120.6(7) . . ?
O2 C20 C19 119.8(6) . . ?
C20 C19 H19 120.9 . . ?
C20 C19 C1B 118.3(6) . . ?
C1B C19 H19 120.9 . . ?
O3 C17 C18 117.6(5) . . ?
O3 C17 O20 126.9(6) . . ?
O3 C17 O8 132.7(7) . . ?
O20 C17 C18 115.5(5) . . ?
O20 C17 O8 15.0(6) . . ?
O8 C17 C18 107.9(7) . . ?
C16 O5 H5A 128.8 . . ?
C16 O5 H5B 81.6 . . ?
H5A O5 H5B 104.5 . . ?
C18 C1A H1A 121.1 . . ?
C1B C1A C18 117.7(13) . . ?
C1B C1A H1A 121.1 . . ?
C1A C1B C19 121.6(12) . . ?
C1A C1B O4 126.4(14) . . ?
O4 C1B C19 111.9(13) . . ?
C17 O8 H8A 35.0 . . ?
C17 O8 H8B 103.6 . . ?
H8A O8 H8B 104.5 . . ?

loop_
_geom_bond_atom_site_label_1
_geom_bond_atom_site_label_2
_geom_bond_distance
_geom_bond_site_symmetry_2
_geom_bond_publ_flag
O1 C2 1.2378(19) . ?
N C1 1.433(2) . ?
N C2 1.367(2) . ?
N C3 1.4358(18) . ?
N2 H2A 0.8600 . ?
N2 H2B 0.8600 . ?
N2 C2 1.337(2) . ?
C1 C4 1.388(2) . ?
C1 C10 1.382(2) . ?
C3 C5 1.392(2) . ?
C3 C7 1.382(3) . ?
C4 C6 1.402(2) . ?
C4 C9 1.458(2) . ?
C5 C8 1.458(3) . ?
C5 C14 1.402(3) . ?
C6 H6 0.9300 . ?
C6 C11 1.371(3) . ?
C7 H7 0.9300 . ?
C7 C13 1.386(2) . ?
C8 H8 0.9300 . ?
C8 C9 1.337(3) . ?
C9 H9 0.9300 . ?
C10 H10 0.9300 . ?
C10 C12 1.378(3) . ?
C11 H11 0.9300 . ?
C11 C12 1.376(3) . ?
C12 H12 0.9300 . ?
C13 H13 0.9300 . ?
C13 C15 1.369(4) . ?
C14 H14 0.9300 . ?
C14 C15 1.365(4) . ?
C15 H15 0.9300 . ?
C18 C16 1.408(8) . ?
C18 C17 1.4504(11) . ?
C18 C1A 1.400(11) . ?
C16 H16 0.9300 . ?
C16 C20 1.378(9) . ?
C16 O5 1.258(11) . ?
C20 O2 1.315(17) . ?
C20 C19 1.388(9) . ?
C19 H19 0.9300 . ?
C19 C1B 1.445(17) . ?
C17 O3 1.3004(11) . ?
C17 O20 1.3005(11) . ?
C17 O8 1.355(11) . ?
O5 H5A 0.8500 . ?
O5 H5B 0.8501 . ?
C1A H1A 0.9300 . ?
C1A C1B 1.374(18) . ?
C1B O4 1.39(2) . ?
O8 H8A 0.8501 . ?
O8 H8B 0.8500 . ?

loop_
_geom_torsion_atom_site_label_1
_geom_torsion_atom_site_label_2
_geom_torsion_atom_site_label_3
_geom_torsion_atom_site_label_4
_geom_torsion
_geom_torsion_site_symmetry_1
_geom_torsion_site_symmetry_2
_geom_torsion_site_symmetry_3
_geom_torsion_site_symmetry_4
_geom_torsion_publ_flag
N C1 C4 C6 -175.58(14) . . . . ?
N C1 C4 C9 5.5(2) . . . . ?
N C1 C10 C12 176.48(17) . . . . ?
N C3 C5 C8 -6.7(2) . . . . ?
N C3 C5 C14 173.82(14) . . . . ?
N C3 C7 C13 -174.99(16) . . . . ?
C1 N C2 O1 2.3(2) . . . . ?
C1 N C2 N2 -177.81(14) . . . . ?
C1 N C3 C5 67.09(19) . . . . ?
C1 N C3 C7 -115.70(17) . . . . ?
C1 C4 C6 C11 -1.9(3) . . . . ?
C1 C4 C9 C8 29.6(3) . . . . ?
C1 C10 C12 C11 0.0(3) . . . . ?
C2 N C1 C4 99.69(17) . . . . ?
C2 N C1 C10 -79.1(2) . . . . ?
C2 N C3 C5 -98.87(18) . . . . ?
C2 N C3 C7 78.3(2) . . . . ?
C3 N C1 C4 -66.58(19) . . . . ?
C3 N C1 C10 114.58(17) . . . . ?
C3 N C2 O1 168.04(16) . . . . ?
C3 N C2 N2 -12.1(2) . . . . ?
C3 C5 C8 C9 -28.6(3) . . . . ?
C3 C5 C14 C15 1.8(3) . . . . ?
C3 C7 C13 C15 0.7(3) . . . . ?
C4 C1 C10 C12 -2.3(3) . . . . ?
C4 C6 C11 C12 -0.4(3) . . . . ?
C5 C3 C7 C13 2.2(3) . . . . ?
C5 C8 C9 C4 -0.3(3) . . . . ?
C5 C14 C15 C13 0.9(3) . . . . ?
C6 C4 C9 C8 -149.3(2) . . . . ?
C6 C11 C12 C10 1.3(3) . . . . ?
C7 C3 C5 C8 176.16(16) . . . . ?
C7 C3 C5 C14 -3.3(2) . . . . ?
C7 C13 C15 C14 -2.2(3) . . . . ?
C8 C5 C14 C15 -177.69(19) . . . . ?
C9 C4 C6 C11 177.06(18) . . . . ?
C10 C1 C4 C6 3.2(2) . . . . ?
C10 C1 C4 C9 -175.69(17) . . . . ?
C14 C5 C8 C9 150.8(2) . . . . ?
C18 C16 C20 O2 179.6(4) . . . . ?
C18 C16 C20 C19 0.3(6) . . . . ?
C18 C1A C1B C19 -0.6(18) . . . . ?
C18 C1A C1B O4 -176.4(12) . . . . ?
C16 C18 C17 O3 179.4(3) . . . . ?
C16 C18 C17 O20 0.2(3) . . . . ?
C16 C18 C17 O8 -13.8(7) . . . . ?
C16 C18 C1A C1B -9.7(14) . . . . ?
C16 C20 C19 C1B -10.3(13) . . . . ?
C20 C19 C1B C1A 10.6(19) . . . . ?
C20 C19 C1B O4 -173.0(11) . . . . ?
O2 C20 C19 C1B 170.4(9) . . . . ?
C17 C18 C16 C20 179.9(3) . . . . ?
C17 C18 C16 O5 -46.3(9) . . . . ?
C17 C18 C1A C1B -179.4(9) . . . . ?
O5 C16 C20 O2 31.7(8) . . . . ?
O5 C16 C20 C19 -147.6(7) . . . . ?
C1A C18 C16 C20 10.2(9) . . . . ?
C1A C18 C16 O5 144.0(9) . . . . ?
C1A C18 C17 O3 -10.8(8) . . . . ?
C1A C18 C17 O20 170.0(8) . . . . ?
C1A C18 C17 O8 156.0(7) . . . . ?
